data_7700601
loop_
_publ_author_name
'Beddoe, Samuel V. F.'
'Lonergan, Rhona F.'
'Pitak, Mateusz B.'
'Price, Jason R.'
'Coles, Simon J.'
'Kitchen, Jonathan A.'
'Keene, Tony D.'

_publ_section_title
;
 All about that base: investigating the role of ligand basicity in pyridyl
 complexes derived from a copper-Schiff base coordination polymer.
;
_journal_issue 41
_journal_name_full 'Dalton transactions (Cambridge, England : 2003)'
_journal_page_first 15553
_journal_page_last 15559
_journal_paper_doi 10.1039/c9dt01527b
_journal_volume 48
_journal_year 2019
_chemical_formula_moiety 'C25 H23 Cu N3 O2'
_chemical_formula_sum 'C25 H23 Cu N3 O2'
_chemical_formula_weight 461.00
_space_group_crystal_system monoclinic
_space_group_IT_number 4
_space_group_name_Hall 'P 2yb'
_space_group_name_H-M_alt 'P 1 21 1'
_symmetry_space_group_name_Hall 'P 2yb'
_symmetry_space_group_name_H-M 'P 1 21 1'
_atom_sites_solution_hydrogens geom
_atom_sites_solution_primary iterative
_audit_creation_date 2016-09-28
_audit_creation_method
;
Olex2 1.2
(compiled 2016.09.09 svn.r3337 for OlexSys, GUI svn.r5227)
;
_audit_update_record
;
2019-04-01 deposited with the CCDC.    2019-07-12 downloaded from the CCDC.
;
_cell_angle_alpha 90
_cell_angle_beta 90.788(3)
_cell_angle_gamma 90
_cell_formula_units_Z 4
_cell_length_a 9.2782(4)
_cell_length_b 18.5496(7)
_cell_length_c 12.2910(4)
_cell_measurement_reflns_used 13635
_cell_measurement_temperature 100(2)
_cell_measurement_theta_max 27.5040
_cell_measurement_theta_min 2.0440
_cell_volume 2115.17(14)
_computing_cell_refinement 'CrysAlisPro 1.171.38.41 (Rigaku OD, 2015)'
_computing_data_collection 'CrystalClear-SM Expert 3.1 b27 (Rigaku, 2013)'
_computing_data_reduction 'CrysAlisPro 1.171.38.41 (Rigaku OD, 2015)'
_computing_molecular_graphics 'Olex2 (Dolomanov et al., 2009)'
_computing_publication_material 'Olex2 (Dolomanov et al., 2009)'
_computing_structure_refinement 'ShelXL (Sheldrick, 2015)'
_computing_structure_solution
;
Superflip (Palatinus & Chapuis, 2007;Palatinus & van der Lee, 2008;
Palatinus et al., 2012)
;
_diffrn_ambient_temperature 100(2)
_diffrn_detector 'CCD area detector'
_diffrn_detector_area_resol_mean 28.5714
_diffrn_detector_type 'Rigaku HG Saturn724+ (2x2 bin mode)'
_diffrn_measured_fraction_theta_full 1.000
_diffrn_measured_fraction_theta_max 0.965
_diffrn_measurement_details
;
List of Runs (angles in degrees, time in seconds):

  # Type    Start    End  Width  t~exp~   \w     \q     \k     \f   Frames
#--------------------------------------------------------------------------
  1  \w   -107.00  73.00   1.00   10.00    --  -17.00   8.00 -50.00  180
  2  \w   -106.00  22.00   1.00   10.00    --  -17.00 -72.00  49.00  128
  3  \w    -87.00  22.00   1.00   10.00    --  -17.00 -72.00-148.00  109
  4  \w    -30.00  -3.00   1.00   10.00    --  -17.00  72.00 -17.00   27
  5  \w    -27.00 -12.00   1.00   10.00    --  -17.00  24.00-148.00   15
  6  \w     37.00  53.00   1.00   10.00    --  -17.00   8.00 -17.00   16
  7  \w   -107.00 -24.00   1.00   10.00    --  -17.00  -8.00-180.00   83
;
_diffrn_measurement_device 'four-circle \k diffractometer'
_diffrn_measurement_device_type 'Rigaku AFC12 (Right)'
_diffrn_measurement_method 'profile data from \w-scans'
_diffrn_measurement_specimen_support 'MiTeGen MicroMesh'
_diffrn_orient_matrix_type 'CrysAlisPro convention (1999,Acta A55,543-557)'
_diffrn_orient_matrix_UB_11 -0.0647377000
_diffrn_orient_matrix_UB_12 0.0143135000
_diffrn_orient_matrix_UB_13 -0.0224372000
_diffrn_orient_matrix_UB_21 0.0382096000
_diffrn_orient_matrix_UB_22 0.0120752000
_diffrn_orient_matrix_UB_23 -0.0461194000
_diffrn_orient_matrix_UB_31 -0.0140134000
_diffrn_orient_matrix_UB_32 -0.0333296000
_diffrn_orient_matrix_UB_33 -0.0264580000
_diffrn_radiation_collimation 0.3
_diffrn_radiation_monochromator 'Confocal mirrors, VHF Varimax'
_diffrn_radiation_probe x-ray
_diffrn_radiation_type MoK\a
_diffrn_radiation_wavelength 0.71073
_diffrn_reflns_av_R_equivalents 0.0424
_diffrn_reflns_av_unetI/netI 0.0547
_diffrn_reflns_Laue_measured_fraction_full 1.000
_diffrn_reflns_Laue_measured_fraction_max 0.965
_diffrn_reflns_limit_h_max 12
_diffrn_reflns_limit_h_min -12
_diffrn_reflns_limit_k_max 24
_diffrn_reflns_limit_k_min -22
_diffrn_reflns_limit_l_max 15
_diffrn_reflns_limit_l_min -15
_diffrn_reflns_number 27288
_diffrn_reflns_point_group_measured_fraction_full 0.991
_diffrn_reflns_point_group_measured_fraction_max 0.953
_diffrn_reflns_theta_full 26.000
_diffrn_reflns_theta_max 27.477
_diffrn_reflns_theta_min 1.657
_diffrn_source 'Rotating Anode'
_diffrn_source_current 55.0
_diffrn_source_power 2.475
_diffrn_source_target Mo
_diffrn_source_type 'Rotating Anode'
_diffrn_source_voltage 45.0
_exptl_absorpt_coefficient_mu 1.060
_exptl_absorpt_correction_T_max 1.00000
_exptl_absorpt_correction_T_min 0.71943
_exptl_absorpt_correction_type multi-scan
_exptl_absorpt_process_details
'CrysAlisPro 1.171.38.41 (Rigaku Oxford Diffraction, 2015) Empirical absorption correction using spherical harmonics, implemented in SCALE3 ABSPACK scaling algorithm.'
_exptl_crystal_colour green
_exptl_crystal_colour_primary green
_exptl_crystal_density_diffrn 1.448
_exptl_crystal_description block
_exptl_crystal_F_000 956
_exptl_crystal_size_max 0.078
_exptl_crystal_size_mid 0.054
_exptl_crystal_size_min 0.03
_refine_diff_density_max 0.556
_refine_diff_density_min -0.348
_refine_diff_density_rms 0.058
_refine_ls_abs_structure_details
;
 Twinning involves inversion, so Flack parameter cannot be determined
;
_refine_ls_extinction_method none
_refine_ls_goodness_of_fit_ref 1.020
_refine_ls_hydrogen_treatment constr
_refine_ls_matrix_type full
_refine_ls_number_parameters 659
_refine_ls_number_reflns 9433
_refine_ls_number_restraints 575
_refine_ls_restrained_S_all 0.991
_refine_ls_R_factor_all 0.0619
_refine_ls_R_factor_gt 0.0432
_refine_ls_shift/su_max 0.000
_refine_ls_shift/su_mean 0.000
_refine_ls_structure_factor_coef Fsqd
_refine_ls_weighting_details 'w=1/[\s^2^(Fo^2^)+(0.0379P)^2^+0.6320P] where P=(Fo^2^+2Fc^2^)/3'
_refine_ls_weighting_scheme calc
_refine_ls_wR_factor_gt 0.0808
_refine_ls_wR_factor_ref 0.0868
_reflns_Friedel_coverage 0.916
_reflns_Friedel_fraction_full 0.982
_reflns_Friedel_fraction_max 0.941
_reflns_number_gt 7698
_reflns_number_total 9433
_reflns_threshold_expression 'I > 2\s(I)'
_cod_data_source_file c9dt01527b2.cif
_cod_data_source_block 2016tdk012
_cod_depositor_comments 'Adding full bibliography for 7700601--7700615.cif.'
_cod_original_cell_volume 2115.16(14)
_cod_database_code 7700601
_chemical_oxdiff_formula (CuC13H9N1O2)(C6H7N)2
_shelx_space_group_comment
;
The symmetry employed for this shelxl refinement is uniquely defined
by the following loop, which should always be used as a source of
symmetry information in preference to the above space-group names.
They are only intended as comments.
;
_reflns_odcompleteness_completeness 99.96
_reflns_odcompleteness_iscentric 1
_reflns_odcompleteness_theta 27.42
_olex2_refinement_description
;
1. Twinned data refinement
 Scales: 0.970(4) 0.030(4)
2. Fixed Uiso
 At 1.2 times of:
  All C(H) groups
 At 1.5 times of:
  All C(H,H,H) groups
3. Uiso/Uaniso restraints and constraints
N111 \\sim C112 \\sim C113 \\sim C114 \\sim C115 \\sim C116 \\sim C117 \\sim
N121 \\sim C122 \\sim C123 \\sim C124 \\sim C125 \\sim C126 \\sim C127: within
2A with sigma of 0.04 and sigma for terminal atoms of 0.08
N141 \\sim C142 \\sim C143 \\sim C144 \\sim C145 \\sim C146 \\sim C147 \\sim
N151 \\sim C152 \\sim C153 \\sim C154 \\sim C155 \\sim C156 \\sim C157: within
2A with sigma of 0.04 and sigma for terminal atoms of 0.08
4. Rigid body (RIGU) restrains
 N111, C112, C113, C114, C115, C116, C117, N121, C122, C123, C124, C125, C126,
 C127
 with sigma for 1-2 distances of 0.004 and sigma for 1-3 distances of 0.004
 N141, C142, C143, C144, C145, C146, C147, N151, C152, C153, C154, C155, C156,
 C157
 with sigma for 1-2 distances of 0.004 and sigma for 1-3 distances of 0.004
5. Same fragment restrains
{N111, C112, C113, C114, C115, C116, C117} sigma for 1-2: 0.02, 1-3: 0.04
as
{N121, C122, C123, C124, C125, C126, C127}
{N141, C142, C143, C144, C145, C146, C147} sigma for 1-2: 0.02, 1-3: 0.04
as
{N151, C152, C153, C154, C155, C156, C157}
6. Others
 Sof(N121)=Sof(C122)=Sof(H122)=Sof(C123)=Sof(C124)=Sof(H124)=Sof(C125)=
 Sof(H125)=Sof(C126)=Sof(H126)=Sof(C127)=Sof(H12A)=Sof(H12B)=Sof(H12C)=1-FVAR(1)
 Sof(N111)=Sof(C112)=Sof(H112)=Sof(C113)=Sof(C114)=Sof(H114)=Sof(C115)=
 Sof(H115)=Sof(C116)=Sof(H116)=Sof(C117)=Sof(H11A)=Sof(H11B)=Sof(H11C)=FVAR(1)
 Sof(N151)=Sof(C152)=Sof(H152)=Sof(C153)=Sof(C154)=Sof(H154)=Sof(C155)=
 Sof(H155)=Sof(C156)=Sof(H156)=Sof(C157)=Sof(H15A)=Sof(H15B)=Sof(H15C)=1-FVAR(2)
 Sof(N141)=Sof(C142)=Sof(H142)=Sof(C143)=Sof(C144)=Sof(H144)=Sof(C145)=
 Sof(H145)=Sof(C146)=Sof(H146)=Sof(C147)=Sof(H14A)=Sof(H14B)=Sof(H14C)=FVAR(2)
7.a Aromatic/amide H refined with riding coordinates:
 C13(H13), C14(H14), C15(H15), C16(H16), C19(H19), C21(H21), C22(H22),
 C23(H23), C24(H24), C102(H102), C104(H104), C105(H105), C106(H106), C112(H112),
  C114(H114), C115(H115), C116(H116), C122(H122), C124(H124), C125(H125),
 C126(H126), C53(H53), C54(H54), C55(H55), C56(H56), C59(H59), C61(H61),
 C62(H62), C63(H63), C64(H64), C132(H132), C134(H134), C135(H135), C136(H136),
 C142(H142), C144(H144), C145(H145), C146(H146), C152(H152), C154(H154),
 C155(H155), C156(H156)
7.b Idealised Me refined as rotating group:
 C107(H10A,H10B,H10C), C117(H11A,H11B,H11C), C127(H12A,H12B,H12C), C137(H13A,
 H13B,H13C), C147(H14A,H14B,H14C), C157(H15A,H15B,H15C)
;
_shelx_shelxl_version_number 2014/7
_olex2_submission_special_instructions 'No special instructions were received'
_oxdiff_exptl_absorpt_empirical_details
;
Empirical correction (ABSPACK) includes:
- Absorption correction using spherical harmonics
- Frame scaling
- Detector area scaling
;
_oxdiff_exptl_absorpt_empirical_full_max 3.541
_oxdiff_exptl_absorpt_empirical_full_min 0.482

loop_
_space_group_symop_operation_xyz
'x, y, z'
'-x, y+1/2, -z'

loop_
_atom_site_label
_atom_site_type_symbol
_atom_site_fract_x
_atom_site_fract_y
_atom_site_fract_z
_atom_site_U_iso_or_equiv
_atom_site_adp_type
_atom_site_occupancy
_atom_site_site_symmetry_order
_atom_site_calc_flag
_atom_site_refinement_flags_posn
_atom_site_refinement_flags_adp
_atom_site_refinement_flags_occupancy
_atom_site_disorder_assembly
_atom_site_disorder_group
Cu1 Cu 0.32955(7) 0.32399(3) 0.89535(5) 0.02657(14) Uani 1 1 d . . . . .
O11 O 0.3388(3) 0.3256(2) 1.0536(2) 0.0321(7) Uani 1 1 d . . . . .
C12 C 0.4663(5) 0.3047(2) 1.0904(4) 0.0260(11) Uani 1 1 d . . . . .
C13 C 0.5089(6) 0.3110(3) 1.2008(4) 0.0335(12) Uani 1 1 d . . . . .
H13 H 0.4452 0.3309 1.2503 0.040 Uiso 1 1 calc R . . . .
C14 C 0.6426(6) 0.2885(3) 1.2366(4) 0.0353(13) Uani 1 1 d . . . . .
H14 H 0.6676 0.2929 1.3098 0.042 Uiso 1 1 calc R . . . .
C15 C 0.7406(6) 0.2594(3) 1.1646(4) 0.0353(13) Uani 1 1 d . . . . .
H15 H 0.8311 0.2446 1.1892 0.042 Uiso 1 1 calc R . . . .
C16 C 0.7024(6) 0.2525(3) 1.0561(4) 0.0317(12) Uani 1 1 d . . . . .
H16 H 0.7679 0.2333 1.0074 0.038 Uiso 1 1 calc R . . . .
C17 C 0.5680(5) 0.2739(3) 1.0193(4) 0.0266(11) Uani 1 1 d . . . . .
N18 N 0.5136(4) 0.2711(2) 0.9106(3) 0.0272(9) Uani 1 1 d . . . . .
C19 C 0.5777(6) 0.2376(3) 0.8346(4) 0.0327(12) Uani 1 1 d . . . . .
H19 H 0.6619 0.2130 0.8532 0.039 Uiso 1 1 calc R . . . .
C20 C 0.5306(6) 0.2346(3) 0.7223(4) 0.0293(11) Uani 1 1 d . . . . .
C21 C 0.6156(6) 0.1938(3) 0.6505(4) 0.0380(13) Uani 1 1 d . . . . .
H21 H 0.6955 0.1691 0.6778 0.046 Uiso 1 1 calc R . . . .
C22 C 0.5835(7) 0.1896(3) 0.5418(4) 0.0430(14) Uani 1 1 d . . . . .
H22 H 0.6409 0.1625 0.4958 0.052 Uiso 1 1 calc R . . . .
C23 C 0.4641(6) 0.2265(3) 0.5009(4) 0.0356(13) Uani 1 1 d . . . . .
H23 H 0.4428 0.2244 0.4268 0.043 Uiso 1 1 calc R . . . .
C24 C 0.3774(6) 0.2658(3) 0.5681(4) 0.0335(12) Uani 1 1 d . . . . .
H24 H 0.2971 0.2892 0.5388 0.040 Uiso 1 1 calc R . . . .
C25 C 0.4070(5) 0.2718(3) 0.6816(4) 0.0289(11) Uani 1 1 d . . . . .
O26 O 0.3215(4) 0.3102(2) 0.7411(3) 0.0344(9) Uani 1 1 d . . . . .
N101 N 0.1149(4) 0.3486(2) 0.8921(3) 0.0257(9) Uani 1 1 d . . . . .
C102 C 0.0557(5) 0.3842(2) 0.9754(4) 0.0268(11) Uani 1 1 d . . . . .
H102 H 0.1151 0.3975 1.0335 0.032 Uiso 1 1 calc R . . . .
C103 C -0.0891(5) 0.4021(2) 0.9797(4) 0.0283(11) Uani 1 1 d . . . . .
C104 C -0.1760(6) 0.3823(3) 0.8916(4) 0.0314(13) Uani 1 1 d . . . . .
H104 H -0.2736 0.3938 0.8906 0.038 Uiso 1 1 calc R . . . .
C105 C -0.1163(6) 0.3454(3) 0.8053(4) 0.0337(12) Uani 1 1 d . . . . .
H105 H -0.1730 0.3311 0.7462 0.040 Uiso 1 1 calc R . . . .
C106 C 0.0289(5) 0.3304(3) 0.8090(4) 0.0303(10) Uani 1 1 d . . . . .
H106 H 0.0690 0.3063 0.7503 0.036 Uiso 1 1 calc R . . . .
C107 C -0.1504(6) 0.4401(3) 1.0767(4) 0.0354(12) Uani 1 1 d . . . . .
H10A H -0.0833 0.4371 1.1367 0.053 Uiso 1 1 calc GR . . . .
H10B H -0.2395 0.4176 1.0964 0.053 Uiso 1 1 calc GR . . . .
H10C H -0.1677 0.4897 1.0590 0.053 Uiso 1 1 calc GR . . . .
N111 N 0.4019(16) 0.4431(6) 0.9023(8) 0.025(3) Uani 0.582(10) 1 d D U P A 1
C112 C 0.3802(12) 0.4834(6) 0.8142(9) 0.021(2) Uani 0.582(10) 1 d D U P A 1
H112 H 0.3396 0.4613 0.7531 0.025 Uiso 0.582(10) 1 calc R . P A 1
C113 C 0.4145(12) 0.5569(6) 0.8067(9) 0.029(2) Uani 0.582(10) 1 d D U P A 1
C114 C 0.4806(10) 0.5873(5) 0.8972(8) 0.025(2) Uani 0.582(10) 1 d D U P A 1
H114 H 0.5087 0.6354 0.8959 0.030 Uiso 0.582(10) 1 calc R . P A 1
C115 C 0.5047(10) 0.5466(5) 0.9889(9) 0.026(2) Uani 0.582(10) 1 d D U P A 1
H115 H 0.5487 0.5669 1.0500 0.031 Uiso 0.582(10) 1 calc R . P A 1
C116 C 0.4628(12) 0.4750(5) 0.9893(9) 0.024(2) Uani 0.582(10) 1 d D U P A 1
H116 H 0.4774 0.4480 1.0523 0.029 Uiso 0.582(10) 1 calc R . P A 1
C117 C 0.3801(12) 0.5987(5) 0.7066(7) 0.042(3) Uani 0.582(10) 1 d D U P A 1
H11A H 0.4062 0.5711 0.6438 0.062 Uiso 0.582(10) 1 calc GR . P A 1
H11B H 0.4331 0.6432 0.7076 0.062 Uiso 0.582(10) 1 calc GR . P A 1
H11C H 0.2787 0.6089 0.7037 0.062 Uiso 0.582(10) 1 calc GR . P A 1
N121 N 0.393(2) 0.4399(9) 0.8647(11) 0.022(3) Uani 0.418(10) 1 d D U P A 2
C122 C 0.4522(18) 0.4793(8) 0.9416(12) 0.023(3) Uani 0.418(10) 1 d D U P A 2
H122 H 0.4781 0.4565 1.0063 0.028 Uiso 0.418(10) 1 calc R . P A 2
C123 C 0.4788(14) 0.5535(8) 0.9329(12) 0.025(3) Uani 0.418(10) 1 d D U P A 2
C124 C 0.4369(16) 0.5858(7) 0.8372(12) 0.026(3) Uani 0.418(10) 1 d D U P A 2
H124 H 0.4517 0.6350 0.8272 0.031 Uiso 0.418(10) 1 calc R . P A 2
C125 C 0.3731(16) 0.5458(7) 0.7562(11) 0.032(3) Uani 0.418(10) 1 d D U P A 2
H125 H 0.3440 0.5674 0.6913 0.038 Uiso 0.418(10) 1 calc R . P A 2
C126 C 0.3530(19) 0.4737(8) 0.7720(12) 0.027(3) Uani 0.418(10) 1 d D U P A 2
H126 H 0.3097 0.4468 0.7167 0.033 Uiso 0.418(10) 1 calc R . P A 2
C127 C 0.5393(16) 0.5949(7) 1.0271(10) 0.041(4) Uani 0.418(10) 1 d D U P A 2
H12A H 0.4694 0.5969 1.0839 0.061 Uiso 0.418(10) 1 calc GR . P A 2
H12B H 0.5622 0.6430 1.0042 0.061 Uiso 0.418(10) 1 calc GR . P A 2
H12C H 0.6251 0.5716 1.0537 0.061 Uiso 0.418(10) 1 calc GR . P A 2
Cu3 Cu 0.15985(7) 0.52078(3) 0.38896(5) 0.03063(16) Uani 1 1 d . . . . .
O51 O 0.1535(4) 0.5143(3) 0.5466(3) 0.0394(9) Uani 1 1 d . . . . .
C52 C 0.0306(5) 0.5356(3) 0.5849(4) 0.0301(11) Uani 1 1 d . . . . .
C53 C -0.0044(6) 0.5281(3) 0.6963(4) 0.0400(13) Uani 1 1 d . . . . .
H53 H 0.0624 0.5077 0.7443 0.048 Uiso 1 1 calc R . . . .
C54 C -0.1364(7) 0.5508(3) 0.7346(4) 0.0433(15) Uani 1 1 d . . . . .
H54 H -0.1577 0.5450 0.8078 0.052 Uiso 1 1 calc R . . . .
C55 C -0.2376(6) 0.5821(3) 0.6648(5) 0.0409(14) Uani 1 1 d . . . . .
H55 H -0.3253 0.5980 0.6915 0.049 Uiso 1 1 calc R . . . .
C56 C -0.2075(6) 0.5894(3) 0.5565(5) 0.0380(13) Uani 1 1 d . . . . .
H56 H -0.2758 0.6094 0.5093 0.046 Uiso 1 1 calc R . . . .
C57 C -0.0764(5) 0.5671(2) 0.5171(4) 0.0264(11) Uani 1 1 d . . . . .
N58 N -0.0285(5) 0.5712(2) 0.4061(4) 0.0370(11) Uani 1 1 d . . . . .
C59 C -0.0955(7) 0.6040(3) 0.3322(5) 0.0405(14) Uani 1 1 d . . . . .
H59 H -0.1810 0.6267 0.3509 0.049 Uiso 1 1 calc R . . . .
C60 C -0.0514(6) 0.6095(3) 0.2205(4) 0.0327(12) Uani 1 1 d . . . . .
C61 C -0.1454(7) 0.6484(3) 0.1500(5) 0.0497(16) Uani 1 1 d . . . . .
H61 H -0.2289 0.6686 0.1780 0.060 Uiso 1 1 calc R . . . .
C62 C -0.1166(8) 0.6569(3) 0.0424(5) 0.0519(18) Uani 1 1 d . . . . .
H62 H -0.1797 0.6826 -0.0025 0.062 Uiso 1 1 calc R . . . .
C63 C 0.0065(7) 0.6273(3) 0.0009(4) 0.0422(15) Uani 1 1 d . . . . .
H63 H 0.0267 0.6336 -0.0724 0.051 Uiso 1 1 calc R . . . .
C64 C 0.1010(6) 0.5883(3) 0.0655(4) 0.0375(13) Uani 1 1 d . . . . .
H64 H 0.1829 0.5682 0.0349 0.045 Uiso 1 1 calc R . . . .
C65 C 0.0751(6) 0.5784(3) 0.1778(4) 0.0317(12) Uani 1 1 d . . . . .
O66 O 0.1673(4) 0.5414(2) 0.2361(3) 0.0409(11) Uani 1 1 d . . . . .
N131 N 0.3748(4) 0.4951(2) 0.3877(3) 0.0260(9) Uani 1 1 d . . . . .
C132 C 0.4359(6) 0.4608(3) 0.4729(4) 0.0289(11) Uani 1 1 d . . . . .
H132 H 0.3780 0.4492 0.5316 0.035 Uiso 1 1 calc R . . . .
C133 C 0.5801(5) 0.4418(2) 0.4783(4) 0.0291(11) Uani 1 1 d . . . . .
C134 C 0.6642(6) 0.4584(3) 0.3896(4) 0.0301(13) Uani 1 1 d . . . . .
H134 H 0.7614 0.4460 0.3894 0.036 Uiso 1 1 calc R . . . .
C135 C 0.6022(6) 0.4937(3) 0.3007(4) 0.0349(12) Uani 1 1 d . . . . .
H135 H 0.6572 0.5049 0.2404 0.042 Uiso 1 1 calc R . . . .
C136 C 0.4592(5) 0.5116(3) 0.3034(4) 0.0316(11) Uani 1 1 d . . . . .
H136 H 0.4188 0.5361 0.2444 0.038 Uiso 1 1 calc R . . . .
C137 C 0.6427(6) 0.4048(3) 0.5773(4) 0.0347(12) Uani 1 1 d . . . . .
H13A H 0.5781 0.4101 0.6371 0.052 Uiso 1 1 calc GR . . . .
H13B H 0.7340 0.4262 0.5960 0.052 Uiso 1 1 calc GR . . . .
H13C H 0.6561 0.3545 0.5620 0.052 Uiso 1 1 calc GR . . . .
N141 N 0.0989(7) 0.4026(3) 0.3620(6) 0.0260(15) Uani 0.780(9) 1 d D U P B 1
C142 C 0.0374(8) 0.3631(4) 0.4382(6) 0.0268(15) Uani 0.780(9) 1 d D U P B 1
H142 H 0.0075 0.3864 0.5010 0.032 Uiso 0.780(9) 1 calc R . P B 1
C143 C 0.0143(7) 0.2886(4) 0.4303(6) 0.0271(15) Uani 0.780(9) 1 d D U P B 1
C144 C 0.0626(8) 0.2559(4) 0.3367(6) 0.0297(17) Uani 0.780(9) 1 d D U P B 1
H144 H 0.0500 0.2065 0.3272 0.036 Uiso 0.780(9) 1 calc R . P B 1
C145 C 0.1289(8) 0.2955(4) 0.2576(6) 0.0319(17) Uani 0.780(9) 1 d D U P B 1
H145 H 0.1617 0.2735 0.1946 0.038 Uiso 0.780(9) 1 calc R . P B 1
C146 C 0.1457(9) 0.3681(4) 0.2732(6) 0.0295(16) Uani 0.780(9) 1 d D U P B 1
H146 H 0.1917 0.3948 0.2198 0.035 Uiso 0.780(9) 1 calc R . P B 1
C147 C -0.0529(8) 0.2480(4) 0.5211(5) 0.0383(19) Uani 0.780(9) 1 d D U P B 1
H14A H 0.0182 0.2390 0.5770 0.057 Uiso 0.780(9) 1 calc GR . P B 1
H14B H -0.0899 0.2030 0.4943 0.057 Uiso 0.780(9) 1 calc GR . P B 1
H14C H -0.1302 0.2759 0.5506 0.057 Uiso 0.780(9) 1 calc GR . P B 1
N151 N 0.090(3) 0.4002(13) 0.4004(17) 0.023(6) Uiso 0.220(9) 1 d D U P B 2
C152 C 0.117(3) 0.3589(12) 0.313(2) 0.027(7) Uiso 0.220(9) 1 d D U P B 2
H152 H 0.1566 0.3807 0.2525 0.032 Uiso 0.220(9) 1 calc R . P B 2
C153 C 0.089(3) 0.2845(13) 0.309(2) 0.025(6) Uiso 0.220(9) 1 d D U P B 2
C154 C 0.015(3) 0.2572(12) 0.3966(19) 0.021(6) Uiso 0.220(9) 1 d D U P B 2
H154 H -0.0139 0.2092 0.3955 0.025 Uiso 0.220(9) 1 calc R . P B 2
C155 C -0.017(3) 0.2987(11) 0.484(2) 0.026(6) Uiso 0.220(9) 1 d D U P B 2
H155 H -0.0637 0.2788 0.5434 0.032 Uiso 0.220(9) 1 calc R . P B 2
C156 C 0.021(3) 0.3706(11) 0.4847(19) 0.019(5) Uiso 0.220(9) 1 d D U P B 2
H156 H -0.0007 0.3990 0.5445 0.023 Uiso 0.220(9) 1 calc R . P B 2
C157 C 0.127(3) 0.2416(13) 0.2123(18) 0.042(7) Uiso 0.220(9) 1 d D U P B 2
H15A H 0.0991 0.2676 0.1478 0.063 Uiso 0.220(9) 1 calc GR . P B 2
H15B H 0.0764 0.1964 0.2140 0.063 Uiso 0.220(9) 1 calc GR . P B 2
H15C H 0.2287 0.2330 0.2121 0.063 Uiso 0.220(9) 1 calc GR . P B 2

loop_
_atom_site_aniso_label
_atom_site_aniso_U_11
_atom_site_aniso_U_22
_atom_site_aniso_U_33
_atom_site_aniso_U_23
_atom_site_aniso_U_13
_atom_site_aniso_U_12
Cu1 0.0249(3) 0.0248(3) 0.0300(3) 0.0039(3) -0.0006(2) 0.0035(3)
O11 0.0262(18) 0.0399(19) 0.0300(16) 0.0021(19) -0.0037(13) 0.0038(19)
C12 0.027(3) 0.022(3) 0.028(2) 0.0025(19) -0.003(2) -0.0007(19)
C13 0.033(3) 0.035(3) 0.033(3) -0.002(2) 0.003(2) -0.001(2)
C14 0.038(3) 0.036(3) 0.031(3) -0.002(2) -0.014(2) -0.009(2)
C15 0.032(3) 0.035(3) 0.038(3) 0.005(2) -0.011(2) 0.001(2)
C16 0.029(3) 0.027(3) 0.039(3) 0.000(2) 0.001(2) 0.004(2)
C17 0.031(3) 0.025(3) 0.024(2) 0.0009(19) -0.005(2) -0.003(2)
N18 0.028(2) 0.021(2) 0.033(2) 0.0025(17) -0.0035(19) 0.0015(17)
C19 0.033(3) 0.026(3) 0.039(3) 0.002(2) 0.001(2) 0.003(2)
C20 0.038(3) 0.023(2) 0.027(2) 0.002(2) -0.005(2) -0.001(2)
C21 0.044(4) 0.031(3) 0.039(3) -0.003(2) -0.005(3) 0.008(3)
C22 0.055(4) 0.036(3) 0.038(3) -0.011(3) 0.010(3) 0.005(3)
C23 0.043(3) 0.035(3) 0.029(3) -0.003(2) -0.007(2) -0.011(3)
C24 0.029(3) 0.039(3) 0.033(3) 0.003(2) -0.003(2) -0.011(2)
C25 0.027(3) 0.030(3) 0.030(3) 0.007(2) 0.004(2) -0.008(2)
O26 0.0290(19) 0.045(3) 0.0290(18) 0.0042(17) 0.0034(15) 0.0073(17)
N101 0.025(2) 0.022(2) 0.030(2) 0.0051(16) -0.0013(18) 0.0006(18)
C102 0.027(3) 0.022(2) 0.031(3) 0.001(2) -0.002(2) -0.002(2)
C103 0.029(3) 0.019(2) 0.037(3) 0.004(2) 0.002(2) 0.000(2)
C104 0.028(3) 0.025(3) 0.041(3) 0.002(2) -0.003(2) 0.003(2)
C105 0.033(3) 0.038(3) 0.030(3) 0.000(2) -0.006(2) 0.003(2)
C106 0.031(3) 0.034(3) 0.026(2) 0.000(2) 0.0005(19) 0.006(2)
C107 0.031(3) 0.030(3) 0.045(3) -0.007(2) 0.001(2) 0.004(2)
N111 0.031(5) 0.019(4) 0.026(6) -0.001(4) -0.002(5) 0.001(3)
C112 0.024(5) 0.024(4) 0.016(5) 0.000(4) 0.003(4) -0.005(3)
C113 0.037(6) 0.025(5) 0.024(5) 0.001(4) 0.001(4) -0.002(4)
C114 0.030(5) 0.020(4) 0.024(5) 0.001(4) 0.001(4) -0.002(4)
C115 0.030(5) 0.022(4) 0.026(5) -0.002(3) 0.002(4) -0.002(3)
C116 0.032(5) 0.019(4) 0.022(5) 0.002(4) 0.002(5) 0.004(3)
C117 0.058(7) 0.033(5) 0.034(5) 0.008(4) -0.004(4) -0.014(4)
N121 0.021(6) 0.029(6) 0.017(6) -0.001(5) 0.009(6) 0.004(4)
C122 0.028(7) 0.028(5) 0.013(6) 0.006(5) 0.006(6) 0.002(5)
C123 0.023(6) 0.027(5) 0.024(6) 0.008(5) 0.000(5) -0.005(5)
C124 0.031(7) 0.024(6) 0.022(6) 0.005(5) 0.003(5) 0.006(5)
C125 0.041(8) 0.035(6) 0.020(6) 0.004(5) 0.005(5) -0.003(5)
C126 0.035(8) 0.029(6) 0.017(6) 0.001(5) -0.001(6) -0.004(5)
C127 0.052(9) 0.034(7) 0.036(7) 0.000(5) -0.008(6) -0.002(6)
Cu3 0.0281(3) 0.0280(3) 0.0357(3) -0.0025(3) -0.0033(3) 0.0014(3)
O51 0.029(2) 0.054(3) 0.0360(19) -0.002(2) 0.0015(15) 0.004(2)
C52 0.030(3) 0.032(3) 0.028(2) -0.003(2) -0.002(2) -0.004(2)
C53 0.043(3) 0.043(3) 0.033(3) 0.003(3) -0.008(2) -0.008(3)
C54 0.058(4) 0.042(3) 0.030(3) -0.005(2) 0.017(3) -0.016(3)
C55 0.040(3) 0.033(3) 0.049(3) -0.009(3) 0.017(3) -0.003(3)
C56 0.039(3) 0.025(3) 0.050(4) -0.003(2) -0.004(3) 0.003(2)
C57 0.033(3) 0.020(2) 0.026(2) -0.0008(19) 0.003(2) -0.002(2)
N58 0.047(3) 0.024(2) 0.040(3) -0.0031(19) -0.005(2) -0.004(2)
C59 0.051(4) 0.028(3) 0.042(3) -0.004(2) -0.006(3) 0.002(3)
C60 0.050(4) 0.023(3) 0.025(2) -0.003(2) 0.003(2) -0.003(2)
C61 0.066(4) 0.028(3) 0.055(4) -0.005(3) -0.002(3) 0.021(3)
C62 0.085(5) 0.034(3) 0.037(3) 0.004(3) -0.012(3) 0.011(3)
C63 0.065(4) 0.036(3) 0.026(3) 0.004(2) -0.003(3) -0.020(3)
C64 0.037(3) 0.044(3) 0.031(3) -0.006(2) 0.004(2) -0.012(3)
C65 0.039(3) 0.025(3) 0.031(3) -0.001(2) -0.006(2) -0.010(2)
O66 0.034(2) 0.053(3) 0.036(2) 0.0019(18) -0.0058(17) -0.0019(18)
N131 0.026(2) 0.026(2) 0.026(2) -0.0028(16) -0.0029(18) -0.0012(18)
C132 0.033(3) 0.023(2) 0.030(3) -0.005(2) 0.000(2) -0.006(2)
C133 0.029(3) 0.021(2) 0.038(3) -0.004(2) -0.001(2) -0.001(2)
C134 0.026(3) 0.028(3) 0.037(3) -0.007(2) 0.003(2) 0.005(2)
C135 0.037(3) 0.033(3) 0.035(3) -0.003(2) 0.009(2) -0.001(2)
C136 0.037(3) 0.029(3) 0.029(2) -0.003(2) -0.002(2) 0.002(2)
C137 0.030(3) 0.027(3) 0.047(3) 0.005(2) -0.007(2) 0.003(2)
N141 0.026(3) 0.025(3) 0.027(3) 0.001(3) -0.004(3) 0.000(2)
C142 0.026(4) 0.034(3) 0.020(4) -0.001(3) 0.000(3) 0.002(3)
C143 0.022(3) 0.034(4) 0.026(4) 0.001(3) -0.006(3) 0.001(3)
C144 0.029(4) 0.031(4) 0.029(4) -0.003(3) -0.005(3) -0.004(3)
C145 0.032(4) 0.039(3) 0.025(3) -0.003(3) -0.004(3) 0.000(3)
C146 0.030(4) 0.036(4) 0.023(3) -0.002(3) 0.002(3) 0.001(3)
C147 0.050(5) 0.029(4) 0.037(4) 0.003(3) 0.006(3) 0.004(3)

loop_
_atom_type_symbol
_atom_type_description
_atom_type_scat_dispersion_real
_atom_type_scat_dispersion_imag
_atom_type_scat_source
C C 0.0033 0.0016 'International Tables Vol C Tables 4.2.6.8 and 6.1.1.4'
H H 0.0000 0.0000 'International Tables Vol C Tables 4.2.6.8 and 6.1.1.4'
Cu Cu 0.3201 1.2651 'International Tables Vol C Tables 4.2.6.8 and 6.1.1.4'
N N 0.0061 0.0033 'International Tables Vol C Tables 4.2.6.8 and 6.1.1.4'
O O 0.0106 0.0060 'International Tables Vol C Tables 4.2.6.8 and 6.1.1.4'

loop_
_geom_angle_atom_site_label_1
_geom_angle_atom_site_label_2
_geom_angle_atom_site_label_3
_geom_angle
O11 Cu1 N18 83.48(16)
O11 Cu1 N101 92.62(15)
O11 Cu1 N111 86.5(3)
O11 Cu1 N121 98.2(4)
N18 Cu1 N101 162.50(16)
N18 Cu1 N111 102.8(4)
N18 Cu1 N121 105.0(5)
O26 Cu1 O11 173.2(2)
O26 Cu1 N18 92.86(16)
O26 Cu1 N101 89.19(15)
O26 Cu1 N111 99.9(3)
O26 Cu1 N121 88.2(4)
N101 Cu1 N111 94.0(4)
N101 Cu1 N121 92.4(5)
C12 O11 Cu1 111.4(3)
O11 C12 C13 122.8(4)
O11 C12 C17 120.6(4)
C13 C12 C17 116.5(4)
C12 C13 H13 119.3
C14 C13 C12 121.4(5)
C14 C13 H13 119.3
C13 C14 H14 119.6
C13 C14 C15 120.7(5)
C15 C14 H14 119.6
C14 C15 H15 120.3
C16 C15 C14 119.3(5)
C16 C15 H15 120.3
C15 C16 H16 119.7
C17 C16 C15 120.7(5)
C17 C16 H16 119.7
C12 C17 N18 111.3(4)
C16 C17 C12 121.4(4)
C16 C17 N18 127.3(5)
C17 N18 Cu1 111.5(3)
C19 N18 Cu1 125.7(4)
C19 N18 C17 122.8(4)
N18 C19 H19 117.3
N18 C19 C20 125.5(5)
C20 C19 H19 117.3
C21 C20 C19 117.1(5)
C21 C20 C25 119.6(4)
C25 C20 C19 123.3(5)
C20 C21 H21 119.1
C22 C21 C20 121.7(5)
C22 C21 H21 119.1
C21 C22 H22 120.4
C21 C22 C23 119.2(5)
C23 C22 H22 120.4
C22 C23 H23 119.5
C24 C23 C22 121.0(5)
C24 C23 H23 119.5
C23 C24 H24 119.2
C23 C24 C25 121.7(5)
C25 C24 H24 119.2
C24 C25 C20 116.8(5)
O26 C25 C20 124.3(4)
O26 C25 C24 118.9(5)
C25 O26 Cu1 127.9(3)
C102 N101 Cu1 120.3(3)
C106 N101 Cu1 122.1(3)
C106 N101 C102 117.6(4)
N101 C102 H102 118.1
N101 C102 C103 123.7(4)
C103 C102 H102 118.1
C102 C103 C104 117.3(5)
C102 C103 C107 121.4(4)
C104 C103 C107 121.3(5)
C103 C104 H104 120.2
C105 C104 C103 119.6(5)
C105 C104 H104 120.2
C104 C105 H105 120.7
C106 C105 C104 118.5(5)
C106 C105 H105 120.7
N101 C106 C105 123.4(5)
N101 C106 H106 118.3
C105 C106 H106 118.3
C103 C107 H10A 109.5
C103 C107 H10B 109.5
C103 C107 H10C 109.5
H10A C107 H10B 109.5
H10A C107 H10C 109.5
H10B C107 H10C 109.5
C112 N111 Cu1 117.8(7)
C112 N111 C116 117.3(9)
C116 N111 Cu1 124.8(7)
N111 C112 H112 117.7
N111 C112 C113 124.6(10)
C113 C112 H112 117.7
C112 C113 C117 121.0(10)
C114 C113 C112 116.3(9)
C114 C113 C117 122.7(9)
C113 C114 H114 119.9
C115 C114 C113 120.1(9)
C115 C114 H114 119.9
C114 C115 H115 120.4
C114 C115 C116 119.3(9)
C116 C115 H115 120.4
N111 C116 C115 122.4(9)
N111 C116 H116 118.8
C115 C116 H116 118.8
C113 C117 H11A 109.5
C113 C117 H11B 109.5
C113 C117 H11C 109.5
H11A C117 H11B 109.5
H11A C117 H11C 109.5
H11B C117 H11C 109.5
C122 N121 Cu1 121.2(10)
C122 N121 C126 117.3(13)
C126 N121 Cu1 120.8(10)
N121 C122 H122 117.8
N121 C122 C123 124.4(13)
C123 C122 H122 117.8
C122 C123 C127 120.8(13)
C124 C123 C122 116.4(12)
C124 C123 C127 122.7(13)
C123 C124 H124 120.0
C125 C124 C123 120.0(12)
C125 C124 H124 120.0
C124 C125 H125 120.4
C126 C125 C124 119.2(13)
C126 C125 H125 120.4
N121 C126 C125 122.6(14)
N121 C126 H126 118.7
C125 C126 H126 118.7
C123 C127 H12A 109.5
C123 C127 H12B 109.5
C123 C127 H12C 109.5
H12A C127 H12B 109.5
H12A C127 H12C 109.5
H12B C127 H12C 109.5
O51 Cu3 N58 83.41(17)
O51 Cu3 N131 92.06(15)
O51 Cu3 N141 94.2(2)
O51 Cu3 N151 82.4(5)
N58 Cu3 N131 164.31(17)
N58 Cu3 N141 104.4(2)
N58 Cu3 N151 101.4(7)
O66 Cu3 O51 172.05(19)
O66 Cu3 N58 93.05(17)
O66 Cu3 N131 89.48(16)
O66 Cu3 N141 93.5(2)
O66 Cu3 N151 105.3(5)
N131 Cu3 N141 90.9(2)
N131 Cu3 N151 92.8(7)
C52 O51 Cu3 112.3(3)
O51 C52 C53 122.2(5)
O51 C52 C57 121.7(4)
C57 C52 C53 116.2(5)
C52 C53 H53 119.5
C54 C53 C52 120.9(5)
C54 C53 H53 119.5
C53 C54 H54 119.6
C53 C54 C55 120.7(5)
C55 C54 H54 119.6
C54 C55 H55 120.1
C56 C55 C54 119.7(5)
C56 C55 H55 120.1
C55 C56 H56 119.9
C55 C56 C57 120.2(5)
C57 C56 H56 119.9
C52 C57 N58 110.8(4)
C56 C57 C52 122.2(5)
C56 C57 N58 127.0(5)
C57 N58 Cu3 110.9(3)
C59 N58 Cu3 125.3(4)
C59 N58 C57 123.7(5)
N58 C59 H59 117.2
N58 C59 C60 125.5(6)
C60 C59 H59 117.2
C61 C60 C59 115.9(5)
C65 C60 C59 124.9(5)
C65 C60 C61 119.1(5)
C60 C61 H61 119.2
C62 C61 C60 121.7(6)
C62 C61 H61 119.2
C61 C62 H62 120.3
C61 C62 C63 119.3(6)
C63 C62 H62 120.3
C62 C63 H63 119.3
C62 C63 C64 121.5(5)
C64 C63 H63 119.3
C63 C64 H64 119.5
C63 C64 C65 120.9(5)
C65 C64 H64 119.5
C60 C65 C64 117.5(5)
O66 C65 C60 123.5(5)
O66 C65 C64 119.0(5)
C65 O66 Cu3 127.6(4)
C132 N131 Cu3 120.2(3)
C136 N131 Cu3 122.0(3)
C136 N131 C132 117.7(4)
N131 C132 H132 118.2
N131 C132 C133 123.7(5)
C133 C132 H132 118.2
C132 C133 C137 121.1(5)
C134 C133 C132 117.5(5)
C134 C133 C137 121.5(5)
C133 C134 H134 120.3
C133 C134 C135 119.4(5)
C135 C134 H134 120.3
C134 C135 H135 120.5
C136 C135 C134 119.1(5)
C136 C135 H135 120.5
N131 C136 C135 122.6(5)
N131 C136 H136 118.7
C135 C136 H136 118.7
C133 C137 H13A 109.5
C133 C137 H13B 109.5
C133 C137 H13C 109.5
H13A C137 H13B 109.5
H13A C137 H13C 109.5
H13B C137 H13C 109.5
C142 N141 Cu3 122.4(5)
C142 N141 C146 117.4(6)
C146 N141 Cu3 119.4(5)
N141 C142 H142 117.9
N141 C142 C143 124.3(7)
C143 C142 H142 117.9
C142 C143 C147 120.8(8)
C144 C143 C142 116.1(7)
C144 C143 C147 123.1(7)
C143 C144 H144 119.7
C145 C144 C143 120.6(7)
C145 C144 H144 119.7
C144 C145 H145 120.7
C146 C145 C144 118.6(8)
C146 C145 H145 120.7
N141 C146 C145 123.0(8)
N141 C146 H146 118.5
C145 C146 H146 118.5
C143 C147 H14A 109.5
C143 C147 H14B 109.5
C143 C147 H14C 109.5
H14A C147 H14B 109.5
H14A C147 H14C 109.5
H14B C147 H14C 109.5
C152 N151 Cu3 116.3(16)
C156 N151 Cu3 125.1(15)
C156 N151 C152 119(2)
N151 C152 H152 118.3
N151 C152 C153 123(2)
C153 C152 H152 118.3
C152 C153 C157 121(2)
C154 C153 C152 115.3(19)
C154 C153 C157 124(2)
C153 C154 H154 119.2
C155 C154 C153 122(2)
C155 C154 H154 119.2
C154 C155 H155 120.2
C154 C155 C156 120(2)
C156 C155 H155 120.2
N151 C156 C155 121(2)
N151 C156 H156 119.4
C155 C156 H156 119.4
C153 C157 H15A 109.5
C153 C157 H15B 109.5
C153 C157 H15C 109.5
H15A C157 H15B 109.5
H15A C157 H15C 109.5
H15B C157 H15C 109.5

loop_
_geom_bond_atom_site_label_1
_geom_bond_atom_site_label_2
_geom_bond_distance
Cu1 O11 1.946(3)
Cu1 N18 1.975(4)
Cu1 O26 1.913(3)
Cu1 N101 2.043(4)
Cu1 N111 2.310(11)
Cu1 N121 2.263(16)
O11 C12 1.319(6)
C12 C13 1.413(6)
C12 C17 1.415(7)
C13 H13 0.9300
C13 C14 1.376(7)
C14 H14 0.9300
C14 C15 1.386(8)
C15 H15 0.9300
C15 C16 1.381(7)
C16 H16 0.9300
C16 C17 1.379(7)
C17 N18 1.422(6)
N18 C19 1.277(6)
C19 H19 0.9300
C19 C20 1.443(7)
C20 C21 1.412(7)
C20 C25 1.424(7)
C21 H21 0.9300
C21 C22 1.366(7)
C22 H22 0.9300
C22 C23 1.390(8)
C23 H23 0.9300
C23 C24 1.372(8)
C24 H24 0.9300
C24 C25 1.423(7)
C25 O26 1.299(6)
N101 C102 1.342(6)
N101 C106 1.332(6)
C102 H102 0.9300
C102 C103 1.386(7)
C103 C104 1.391(7)
C103 C107 1.503(7)
C104 H104 0.9300
C104 C105 1.384(7)
C105 H105 0.9300
C105 C106 1.375(7)
C106 H106 0.9300
C107 H10A 0.9600
C107 H10B 0.9600
C107 H10C 0.9600
N111 C112 1.329(12)
N111 C116 1.340(12)
C112 H112 0.9300
C112 C113 1.404(13)
C113 C114 1.383(13)
C113 C117 1.486(12)
C114 H114 0.9300
C114 C115 1.371(12)
C115 H115 0.9300
C115 C116 1.384(12)
C116 H116 0.9300
C117 H11A 0.9600
C117 H11B 0.9600
C117 H11C 0.9600
N121 C122 1.307(16)
N121 C126 1.349(16)
C122 H122 0.9300
C122 C123 1.404(17)
C123 C124 1.372(16)
C123 C127 1.492(16)
C124 H124 0.9300
C124 C125 1.370(16)
C125 H125 0.9300
C125 C126 1.364(17)
C126 H126 0.9300
C127 H12A 0.9600
C127 H12B 0.9600
C127 H12C 0.9600
Cu3 O51 1.944(3)
Cu3 N58 1.995(5)
Cu3 O66 1.920(4)
Cu3 N131 2.051(4)
Cu3 N141 2.288(6)
Cu3 N151 2.33(2)
O51 C52 1.301(6)
C52 C53 1.418(7)
C52 C57 1.414(7)
C53 H53 0.9300
C53 C54 1.384(8)
C54 H54 0.9300
C54 C55 1.389(8)
C55 H55 0.9300
C55 C56 1.372(8)
C56 H56 0.9300
C56 C57 1.378(7)
C57 N58 1.443(6)
N58 C59 1.252(7)
C59 H59 0.9300
C59 C60 1.441(7)
C60 C61 1.418(7)
C60 C65 1.415(8)
C61 H61 0.9300
C61 C62 1.363(8)
C62 H62 0.9300
C62 C63 1.372(9)
C63 H63 0.9300
C63 C64 1.379(8)
C64 H64 0.9300
C64 C65 1.416(7)
C65 O66 1.304(6)
N131 C132 1.344(6)
N131 C136 1.343(6)
C132 H132 0.9300
C132 C133 1.385(7)
C133 C134 1.384(7)
C133 C137 1.507(7)
C134 H134 0.9300
C134 C135 1.391(7)
C135 H135 0.9300
C135 C136 1.369(7)
C136 H136 0.9300
C137 H13A 0.9600
C137 H13B 0.9600
C137 H13C 0.9600
N141 C142 1.323(10)
N141 C146 1.343(9)
C142 H142 0.9300
C142 C143 1.402(10)
C143 C144 1.381(10)
C143 C147 1.490(9)
C144 H144 0.9300
C144 C145 1.371(10)
C145 H145 0.9300
C145 C146 1.370(9)
C146 H146 0.9300
C147 H14A 0.9600
C147 H14B 0.9600
C147 H14C 0.9600
N151 C152 1.34(2)
N151 C156 1.34(2)
C152 H152 0.9300
C152 C153 1.40(2)
C153 C154 1.38(2)
C153 C157 1.48(2)
C154 H154 0.9300
C154 C155 1.36(2)
C155 H155 0.9300
C155 C156 1.38(2)
C156 H156 0.9300
C157 H15A 0.9600
C157 H15B 0.9600
C157 H15C 0.9600

loop_
_geom_torsion_atom_site_label_1
_geom_torsion_atom_site_label_2
_geom_torsion_atom_site_label_3
_geom_torsion_atom_site_label_4
_geom_torsion
Cu1 O11 C12 C13 170.3(4)
Cu1 O11 C12 C17 -9.9(6)
Cu1 N18 C19 C20 2.7(7)
Cu1 N101 C102 C103 -179.3(4)
Cu1 N101 C106 C105 179.1(4)
Cu1 N111 C112 C113 178.2(9)
Cu1 N111 C116 C115 179.7(9)
Cu1 N121 C122 C123 -172.1(13)
Cu1 N121 C126 C125 171.5(13)
O11 C12 C13 C14 179.9(5)
O11 C12 C17 C16 179.2(5)
O11 C12 C17 N18 0.9(6)
C12 C13 C14 C15 0.6(8)
C12 C17 N18 Cu1 8.5(5)
C12 C17 N18 C19 -170.9(4)
C13 C12 C17 C16 -1.0(7)
C13 C12 C17 N18 -179.3(4)
C13 C14 C15 C16 -0.5(8)
C14 C15 C16 C17 -0.4(8)
C15 C16 C17 C12 1.2(8)
C15 C16 C17 N18 179.2(5)
C16 C17 N18 Cu1 -169.7(4)
C16 C17 N18 C19 10.9(8)
C17 C12 C13 C14 0.1(7)
C17 N18 C19 C20 -178.0(5)
N18 C19 C20 C21 -179.2(5)
N18 C19 C20 C25 2.5(8)
C19 C20 C21 C22 -177.5(5)
C19 C20 C25 C24 177.7(5)
C19 C20 C25 O26 -2.4(8)
C20 C21 C22 C23 0.0(9)
C20 C25 O26 Cu1 -3.2(7)
C21 C20 C25 C24 -0.5(7)
C21 C20 C25 O26 179.5(5)
C21 C22 C23 C24 -1.0(8)
C22 C23 C24 C25 1.3(8)
C23 C24 C25 C20 -0.5(7)
C23 C24 C25 O26 179.5(5)
C24 C25 O26 Cu1 176.8(3)
C25 C20 C21 C22 0.8(8)
N101 C102 C103 C104 -0.6(7)
N101 C102 C103 C107 178.2(4)
C102 N101 C106 C105 -0.8(7)
C102 C103 C104 C105 0.8(7)
C103 C104 C105 C106 -1.0(8)
C104 C105 C106 N101 1.0(8)
C106 N101 C102 C103 0.6(7)
C107 C103 C104 C105 -178.0(5)
N111 C112 C113 C114 2.7(17)
N111 C112 C113 C117 -177.0(12)
C112 N111 C116 C115 -1.1(18)
C112 C113 C114 C115 -2.2(15)
C113 C114 C115 C116 0.3(15)
C114 C115 C116 N111 1.5(16)
C116 N111 C112 C113 -1.1(19)
C117 C113 C114 C115 177.5(10)
N121 C122 C123 C124 1(2)
N121 C122 C123 C127 176.7(15)
C122 N121 C126 C125 1(3)
C122 C123 C124 C125 0(2)
C123 C124 C125 C126 0(2)
C124 C125 C126 N121 0(2)
C126 N121 C122 C123 -1(3)
C127 C123 C124 C125 -175.6(14)
Cu3 O51 C52 C53 172.8(4)
Cu3 O51 C52 C57 -6.6(6)
Cu3 N58 C59 C60 2.1(8)
Cu3 N131 C132 C133 -179.9(3)
Cu3 N131 C136 C135 -178.8(4)
Cu3 N141 C142 C143 -171.8(5)
Cu3 N141 C146 C145 171.9(6)
Cu3 N151 C152 C153 176(2)
Cu3 N151 C156 C155 179.6(19)
O51 C52 C53 C54 -179.5(5)
O51 C52 C57 C56 179.4(5)
O51 C52 C57 N58 0.0(7)
C52 C53 C54 C55 -0.6(8)
C52 C57 N58 Cu3 6.4(5)
C52 C57 N58 C59 -171.6(5)
C53 C52 C57 C56 -0.1(7)
C53 C52 C57 N58 -179.5(4)
C53 C54 C55 C56 1.3(8)
C54 C55 C56 C57 -1.3(8)
C55 C56 C57 C52 0.7(8)
C55 C56 C57 N58 -179.9(5)
C56 C57 N58 Cu3 -173.0(4)
C56 C57 N58 C59 9.0(8)
C57 C52 C53 C54 0.0(8)
C57 N58 C59 C60 179.8(5)
N58 C59 C60 C61 178.9(5)
N58 C59 C60 C65 0.0(9)
C59 C60 C61 C62 -179.4(6)
C59 C60 C65 C64 179.1(5)
C59 C60 C65 O66 -0.7(8)
C60 C61 C62 C63 -0.1(9)
C60 C65 O66 Cu3 -0.9(7)
C61 C60 C65 C64 0.2(7)
C61 C60 C65 O66 -179.6(5)
C61 C62 C63 C64 0.7(9)
C62 C63 C64 C65 -1.0(8)
C63 C64 C65 C60 0.4(7)
C63 C64 C65 O66 -179.8(5)
C64 C65 O66 Cu3 179.3(3)
C65 C60 C61 C62 -0.4(8)
N131 C132 C133 C134 -1.0(7)
N131 C132 C133 C137 178.6(4)
C132 N131 C136 C135 1.2(7)
C132 C133 C134 C135 0.8(7)
C133 C134 C135 C136 0.4(8)
C134 C135 C136 N131 -1.4(8)
C136 N131 C132 C133 0.1(7)
C137 C133 C134 C135 -178.9(5)
N141 C142 C143 C144 1.1(10)
N141 C142 C143 C147 178.6(6)
C142 N141 C146 C145 1.8(11)
C142 C143 C144 C145 0.1(10)
C143 C144 C145 C146 -0.2(10)
C144 C145 C146 N141 -0.7(11)
C146 N141 C142 C143 -2.0(11)
C147 C143 C144 C145 -177.4(6)
N151 C152 C153 C154 8(5)
N151 C152 C153 C157 -178(3)
C152 N151 C156 C155 2(4)
C152 C153 C154 C155 -6(4)
C153 C154 C155 C156 2(4)
C154 C155 C156 N151 0(4)
C156 N151 C152 C153 -6(5)
C157 C153 C154 C155 180(2)

loop_
_twin_individual_id
_twin_individual_mass_fraction_refined
1 0.970(4)
2 0.030(4)
